data_2234302
loop_
_publ_author_name
'Choi, Hong Dae'
'Seo, Pil Ja'
'Lee, Uk'

_publ_section_title
;
 2-(4-Fluorophenyl)-5-iodo-3-phenylsulfinyl-1-benzofuran
;
_journal_coeditor_code KJ2197
_journal_issue 4
_journal_name_full 'Acta Crystallographica Section E'
_journal_page_first o1237
_journal_paper_doi 10.1107/S1600536812013086
_journal_volume 68
_journal_year 2012
_chemical_formula_iupac 'C20 H12 F I O2 S'
_chemical_formula_moiety 'C20 H12 F I O2 S'
_chemical_formula_sum 'C20 H12 F I O2 S'
_chemical_formula_weight 462.26
_chemical_name_systematic
;
2-(4-Fluorophenyl)-5-iodo-3-phenylsulfinyl-1-benzofuran
;
_space_group_IT_number 2
_symmetry_cell_setting triclinic
_symmetry_space_group_name_Hall '-P 1'
_symmetry_space_group_name_H-M 'P -1'
_atom_sites_solution_hydrogens difmap
_atom_sites_solution_primary direct
_atom_sites_solution_secondary difmap
_cell_angle_alpha 103.1080(10)
_cell_angle_beta 90.8720(10)
_cell_angle_gamma 111.5460(10)
_cell_formula_units_Z 2
_cell_length_a 8.1771(2)
_cell_length_b 9.8877(2)
_cell_length_c 11.8423(3)
_cell_measurement_reflns_used 9967
_cell_measurement_temperature 173(2)
_cell_measurement_theta_max 27.51
_cell_measurement_theta_min 2.52
_cell_volume 862.23(4)
_computing_cell_refinement '<i>SAINT</i> (Bruker, 2009)'
_computing_data_collection '<i>APEX2</i> (Bruker, 2009)'
_computing_data_reduction '<i>SAINT</i> (Bruker, 2009)'
_computing_molecular_graphics '<i>ORTEP-3</i> (Farrugia, 1997) and <i>DIAMOND</i> (Brandenburg, 1998)'
_computing_publication_material '<i>SHELXL97</i> (Sheldrick, 2008)'
_computing_structure_refinement '<i>SHELXL97</i> (Sheldrick, 2008)'
_computing_structure_solution '<i>SHELXS97</i> (Sheldrick, 2008)'
_diffrn_ambient_temperature 173(2)
_diffrn_detector_area_resol_mean 10.0
_diffrn_measured_fraction_theta_full 0.998
_diffrn_measured_fraction_theta_max 0.998
_diffrn_measurement_device_type 'Bruker SMART APEXII CCD'
_diffrn_measurement_method '\f and \w scans'
_diffrn_radiation_monochromator 'graphite multilayer'
_diffrn_radiation_source 'rotating anode'
_diffrn_radiation_type MoK\a
_diffrn_radiation_wavelength 0.71073
_diffrn_reflns_av_R_equivalents 0.0263
_diffrn_reflns_av_sigmaI/netI 0.0207
_diffrn_reflns_limit_h_max 10
_diffrn_reflns_limit_h_min -10
_diffrn_reflns_limit_k_max 12
_diffrn_reflns_limit_k_min -12
_diffrn_reflns_limit_l_max 15
_diffrn_reflns_limit_l_min -15
_diffrn_reflns_number 15186
_diffrn_reflns_theta_full 27.52
_diffrn_reflns_theta_max 27.52
_diffrn_reflns_theta_min 1.78
_diffrn_standards_number 0
_exptl_absorpt_coefficient_mu 1.999
_exptl_absorpt_correction_T_max 0.7456
_exptl_absorpt_correction_T_min 0.5155
_exptl_absorpt_correction_type multi-scan
_exptl_absorpt_process_details '(<i>SADABS</i>; Bruker, 2009)'
_exptl_crystal_colour colourless
_exptl_crystal_density_diffrn 1.780
_exptl_crystal_density_method 'not measured'
_exptl_crystal_description block
_exptl_crystal_F_000 452
_exptl_crystal_size_max 0.27
_exptl_crystal_size_mid 0.26
_exptl_crystal_size_min 0.12
_refine_diff_density_max 0.499
_refine_diff_density_min -0.746
_refine_ls_extinction_method none
_refine_ls_goodness_of_fit_ref 1.072
_refine_ls_hydrogen_treatment constr
_refine_ls_matrix_type full
_refine_ls_number_parameters 226
_refine_ls_number_reflns 3974
_refine_ls_number_restraints 0
_refine_ls_restrained_S_all 1.072
_refine_ls_R_factor_all 0.0260
_refine_ls_R_factor_gt 0.0238
_refine_ls_shift/su_max 0.001
_refine_ls_shift/su_mean 0.000
_refine_ls_structure_factor_coef Fsqd
_refine_ls_weighting_details 'calc w=1/[\s^2^(Fo^2^)+(0.0266P)^2^+0.5718P] where P=(Fo^2^+2Fc^2^)/3'
_refine_ls_weighting_scheme calc
_refine_ls_wR_factor_gt 0.0589
_refine_ls_wR_factor_ref 0.0602
_reflns_number_gt 3696
_reflns_number_total 3974
_reflns_threshold_expression I>2\s(I)
_cod_data_source_file kj2197.cif
_cod_data_source_block I
_cod_database_code 2234302
_cod_database_fobs_code 2234302

loop_
_symmetry_equiv_pos_as_xyz
'x, y, z'
'-x, -y, -z'

loop_
_atom_site_type_symbol
_atom_site_label
_atom_site_fract_x
_atom_site_fract_y
_atom_site_fract_z
_atom_site_U_iso_or_equiv
_atom_site_adp_type
_atom_site_calc_flag
_atom_site_refinement_flags
_atom_site_occupancy
_atom_site_symmetry_multiplicity
I I1 0.02004(2) 0.736536(19) 0.939462(12) 0.04406(7) Uani d . 1 2
S S1 0.04558(6) 0.18031(5) 0.55834(4) 0.02240(10) Uani d . 1 2
F F1 0.4764(2) 0.12714(16) 0.06431(11) 0.0421(3) Uani d . 1 2
O O1 0.29632(18) 0.56238(13) 0.46924(11) 0.0224(3) Uani d . 1 2
O O2 -0.10716(18) 0.17443(17) 0.62692(14) 0.0317(3) Uani d . 1 2
C C1 0.1437(2) 0.36524(19) 0.54025(15) 0.0203(3) Uani d . 1 2
C C2 0.1408(2) 0.4983(2) 0.61933(15) 0.0212(3) Uani d . 1 2
C C3 0.0716(3) 0.5302(2) 0.72497(16) 0.0252(4) Uani d . 1 2
H H3 0.0036 0.4528 0.7598 0.030 Uiso calc R 1 2
C C4 0.1067(3) 0.6796(2) 0.77636(17) 0.0283(4) Uani d . 1 2
C C5 0.2028(3) 0.7961(2) 0.72598(18) 0.0296(4) Uani d . 1 2
H H5 0.2227 0.8971 0.7644 0.035 Uiso calc R 1 2
C C6 0.2688(3) 0.7648(2) 0.62058(17) 0.0267(4) Uani d . 1 2
H H6 0.3329 0.8419 0.5843 0.032 Uiso calc R 1 2
C C7 0.2368(2) 0.6155(2) 0.57083(15) 0.0217(3) Uani d . 1 2
C C8 0.2380(2) 0.40854(19) 0.45144(15) 0.0203(3) Uani d . 1 2
C C9 0.2959(2) 0.3331(2) 0.34844(15) 0.0212(3) Uani d . 1 2
C C10 0.2368(3) 0.1764(2) 0.31272(17) 0.0278(4) Uani d . 1 2
H H10 0.1543 0.1169 0.3549 0.033 Uiso calc R 1 2
C C11 0.2971(3) 0.1071(2) 0.21679(18) 0.0317(4) Uani d . 1 2
H H11 0.2572 0.0007 0.1929 0.038 Uiso calc R 1 2
C C12 0.4154(3) 0.1950(2) 0.15691(16) 0.0289(4) Uani d . 1 2
C C13 0.4753(3) 0.3489(2) 0.18758(17) 0.0283(4) Uani d . 1 2
H H13 0.5565 0.4068 0.1439 0.034 Uiso calc R 1 2
C C14 0.4147(3) 0.4179(2) 0.28375(16) 0.0248(4) Uani d . 1 2
H H14 0.4545 0.5244 0.3059 0.030 Uiso calc R 1 2
C C15 0.2209(2) 0.1910(2) 0.65768(16) 0.0226(4) Uani d . 1 2
C C16 0.2111(3) 0.2277(3) 0.77601(18) 0.0346(5) Uani d . 1 2
H H16 0.1115 0.2458 0.8053 0.042 Uiso calc R 1 2
C C17 0.3483(4) 0.2380(3) 0.8519(2) 0.0433(6) Uani d . 1 2
H H17 0.3428 0.2630 0.9337 0.052 Uiso calc R 1 2
C C18 0.4935(3) 0.2120(3) 0.8089(2) 0.0386(5) Uani d . 1 2
H H18 0.5883 0.2211 0.8613 0.046 Uiso calc R 1 2
C C19 0.5009(3) 0.1729(2) 0.6898(2) 0.0330(4) Uani d . 1 2
H H19 0.6001 0.1541 0.6605 0.040 Uiso calc R 1 2
C C20 0.3635(3) 0.1612(2) 0.61308(18) 0.0275(4) Uani d . 1 2
H H20 0.3670 0.1331 0.5312 0.033 Uiso calc R 1 2

loop_
_atom_site_aniso_label
_atom_site_aniso_U_11
_atom_site_aniso_U_22
_atom_site_aniso_U_33
_atom_site_aniso_U_12
_atom_site_aniso_U_13
_atom_site_aniso_U_23
I1 0.04049(10) 0.06314(12) 0.02678(8) 0.02727(8) 0.00553(6) -0.00508(7)
S1 0.0202(2) 0.0189(2) 0.0272(2) 0.00549(17) 0.00357(17) 0.00708(16)
F1 0.0526(9) 0.0506(8) 0.0284(6) 0.0319(7) 0.0107(6) -0.0008(6)
O1 0.0269(7) 0.0166(6) 0.0225(6) 0.0077(5) 0.0037(5) 0.0036(5)
O2 0.0197(7) 0.0361(8) 0.0429(8) 0.0101(6) 0.0104(6) 0.0171(6)
C1 0.0192(8) 0.0192(8) 0.0230(8) 0.0079(7) 0.0014(7) 0.0050(6)
C2 0.0194(9) 0.0219(8) 0.0220(8) 0.0090(7) -0.0003(7) 0.0030(7)
C3 0.0221(9) 0.0305(10) 0.0235(9) 0.0116(8) 0.0023(7) 0.0046(7)
C4 0.0250(10) 0.0359(10) 0.0230(9) 0.0159(9) -0.0008(7) -0.0020(7)
C5 0.0302(11) 0.0250(9) 0.0311(10) 0.0141(8) -0.0030(8) -0.0033(7)
C6 0.0281(10) 0.0208(9) 0.0300(9) 0.0099(8) 0.0000(8) 0.0032(7)
C7 0.0218(9) 0.0223(8) 0.0213(8) 0.0101(7) 0.0009(7) 0.0029(7)
C8 0.0201(9) 0.0167(8) 0.0232(8) 0.0068(7) -0.0004(7) 0.0038(6)
C9 0.0216(9) 0.0226(8) 0.0194(8) 0.0097(7) 0.0006(7) 0.0035(7)
C10 0.0340(11) 0.0228(9) 0.0260(9) 0.0106(8) 0.0054(8) 0.0049(7)
C11 0.0414(12) 0.0258(9) 0.0281(10) 0.0166(9) 0.0011(9) 0.0008(8)
C12 0.0311(11) 0.0391(11) 0.0200(8) 0.0217(9) 0.0011(8) -0.0001(8)
C13 0.0260(10) 0.0367(10) 0.0231(9) 0.0131(9) 0.0042(7) 0.0069(8)
C14 0.0245(9) 0.0236(9) 0.0247(9) 0.0082(8) 0.0019(7) 0.0044(7)
C15 0.0209(9) 0.0199(8) 0.0281(9) 0.0074(7) 0.0039(7) 0.0089(7)
C16 0.0363(12) 0.0484(13) 0.0304(10) 0.0265(11) 0.0095(9) 0.0134(9)
C17 0.0509(15) 0.0615(15) 0.0276(10) 0.0328(13) 0.0023(10) 0.0115(10)
C18 0.0343(12) 0.0424(12) 0.0439(13) 0.0185(10) -0.0033(10) 0.0139(10)
C19 0.0247(10) 0.0329(11) 0.0477(12) 0.0148(9) 0.0083(9) 0.0157(9)
C20 0.0280(10) 0.0255(9) 0.0328(10) 0.0125(8) 0.0089(8) 0.0103(8)

loop_
_atom_type_symbol
_atom_type_description
_atom_type_scat_dispersion_real
_atom_type_scat_dispersion_imag
_atom_type_scat_source
C C 0.0033 0.0016 'International Tables Vol C Tables 4.2.6.8 and 6.1.1.4'
H H 0.0000 0.0000 'International Tables Vol C Tables 4.2.6.8 and 6.1.1.4'
O O 0.0106 0.0060 'International Tables Vol C Tables 4.2.6.8 and 6.1.1.4'
F F 0.0171 0.0103 'International Tables Vol C Tables 4.2.6.8 and 6.1.1.4'
S S 0.1246 0.1234 'International Tables Vol C Tables 4.2.6.8 and 6.1.1.4'
I I -0.4742 1.8119 'International Tables Vol C Tables 4.2.6.8 and 6.1.1.4'

loop_
_geom_angle_atom_site_label_1
_geom_angle_atom_site_label_2
_geom_angle_atom_site_label_3
_geom_angle
O2 S1 C1 107.18(8)
O2 S1 C15 106.52(9)
C1 S1 C15 97.14(8)
C7 O1 C8 106.99(14)
C8 C1 C2 107.66(15)
C8 C1 S1 126.91(14)
C2 C1 S1 125.42(14)
C7 C2 C3 119.34(17)
C7 C2 C1 104.82(15)
C3 C2 C1 135.82(17)
C4 C3 C2 116.96(18)
C4 C3 H3 121.5
C2 C3 H3 121.5
C3 C4 C5 122.95(18)
C3 C4 I1 118.98(15)
C5 C4 I1 118.05(14)
C6 C5 C4 120.26(18)
C6 C5 H5 119.9
C4 C5 H5 119.9
C7 C6 C5 116.56(18)
C7 C6 H6 121.7
C5 C6 H6 121.7
O1 C7 C6 125.34(17)
O1 C7 C2 110.74(15)
C6 C7 C2 123.92(17)
C1 C8 O1 109.79(15)
C1 C8 C9 135.62(16)
O1 C8 C9 114.52(15)
C14 C9 C10 118.46(17)
C14 C9 C8 119.83(16)
C10 C9 C8 121.71(17)
C11 C10 C9 120.86(19)
C11 C10 H10 119.6
C9 C10 H10 119.6
C12 C11 C10 118.61(19)
C12 C11 H11 120.7
C10 C11 H11 120.7
F1 C12 C11 118.54(19)
F1 C12 C13 118.78(19)
C11 C12 C13 122.67(18)
C12 C13 C14 118.54(19)
C12 C13 H13 120.7
C14 C13 H13 120.7
C13 C14 C9 120.84(18)
C13 C14 H14 119.6
C9 C14 H14 119.6
C16 C15 C20 121.34(18)
C16 C15 S1 119.61(15)
C20 C15 S1 119.05(15)
C15 C16 C17 119.1(2)
C15 C16 H16 120.4
C17 C16 H16 120.4
C18 C17 C16 120.3(2)
C18 C17 H17 119.9
C16 C17 H17 119.9
C19 C18 C17 120.2(2)
C19 C18 H18 119.9
C17 C18 H18 119.9
C18 C19 C20 120.0(2)
C18 C19 H19 120.0
C20 C19 H19 120.0
C19 C20 C15 119.06(19)
C19 C20 H20 120.5
C15 C20 H20 120.5

loop_
_geom_bond_atom_site_label_1
_geom_bond_atom_site_label_2
_geom_bond_distance
I1 C4 2.096(2)
S1 O2 1.4905(15)
S1 C1 1.7716(18)
S1 C15 1.7978(19)
F1 C12 1.353(2)
O1 C7 1.371(2)
O1 C8 1.380(2)
C1 C8 1.368(3)
C1 C2 1.440(2)
C2 C7 1.392(3)
C2 C3 1.400(3)
C3 C4 1.382(3)
C3 H3 0.9500
C4 C5 1.401(3)
C5 C6 1.383(3)
C5 H5 0.9500
C6 C7 1.383(3)
C6 H6 0.9500
C8 C9 1.460(2)
C9 C14 1.397(3)
C9 C10 1.399(3)
C10 C11 1.384(3)
C10 H10 0.9500
C11 C12 1.371(3)
C11 H11 0.9500
C12 C13 1.372(3)
C13 C14 1.386(3)
C13 H13 0.9500
C14 H14 0.9500
C15 C16 1.377(3)
C15 C20 1.388(3)
C16 C17 1.386(3)
C16 H16 0.9500
C17 C18 1.385(4)
C17 H17 0.9500
C18 C19 1.384(3)
C18 H18 0.9500
C19 C20 1.388(3)
C19 H19 0.9500
C20 H20 0.9500

loop_
_geom_hbond_atom_site_label_D
_geom_hbond_atom_site_label_H
_geom_hbond_atom_site_label_A
_geom_hbond_site_symmetry_A
_geom_hbond_distance_DH
_geom_hbond_distance_HA
_geom_hbond_distance_DA
_geom_hbond_angle_DHA
C19 H19 O2 1_655 0.95 2.38 3.297(3) 163.4

loop_
_geom_torsion_atom_site_label_1
_geom_torsion_atom_site_label_2
_geom_torsion_atom_site_label_3
_geom_torsion_atom_site_label_4
_geom_torsion
O2 S1 C1 C8 -153.19(16)
C15 S1 C1 C8 97.02(18)
O2 S1 C1 C2 28.24(18)
C15 S1 C1 C2 -81.55(17)
C8 C1 C2 C7 -0.1(2)
S1 C1 C2 C7 178.71(13)
C8 C1 C2 C3 -178.5(2)
S1 C1 C2 C3 0.3(3)
C7 C2 C3 C4 -1.2(3)
C1 C2 C3 C4 177.1(2)
C2 C3 C4 C5 1.6(3)
C2 C3 C4 I1 -176.41(13)
C3 C4 C5 C6 -0.5(3)
I1 C4 C5 C6 177.47(15)
C4 C5 C6 C7 -0.9(3)
C8 O1 C7 C6 179.10(18)
C8 O1 C7 C2 0.1(2)
C5 C6 C7 O1 -177.58(18)
C5 C6 C7 C2 1.3(3)
C3 C2 C7 O1 178.77(16)
C1 C2 C7 O1 0.0(2)
C3 C2 C7 C6 -0.3(3)
C1 C2 C7 C6 -179.03(18)
C2 C1 C8 O1 0.1(2)
S1 C1 C8 O1 -178.64(13)
C2 C1 C8 C9 176.9(2)
S1 C1 C8 C9 -1.9(3)
C7 O1 C8 C1 -0.1(2)
C7 O1 C8 C9 -177.64(15)
C1 C8 C9 C14 -170.7(2)
O1 C8 C9 C14 5.9(2)
C1 C8 C9 C10 8.5(3)
O1 C8 C9 C10 -174.81(17)
C14 C9 C10 C11 1.2(3)
C8 C9 C10 C11 -178.14(18)
C9 C10 C11 C12 -0.3(3)
C10 C11 C12 F1 178.92(18)
C10 C11 C12 C13 -0.6(3)
F1 C12 C13 C14 -178.90(18)
C11 C12 C13 C14 0.6(3)
C12 C13 C14 C9 0.3(3)
C10 C9 C14 C13 -1.1(3)
C8 C9 C14 C13 178.18(17)
O2 S1 C15 C16 -15.33(19)
C1 S1 C15 C16 95.01(17)
O2 S1 C15 C20 164.42(15)
C1 S1 C15 C20 -85.24(16)
C20 C15 C16 C17 1.3(3)
S1 C15 C16 C17 -178.96(18)
C15 C16 C17 C18 0.2(4)
C16 C17 C18 C19 -1.2(4)
C17 C18 C19 C20 0.7(3)
C18 C19 C20 C15 0.8(3)
C16 C15 C20 C19 -1.8(3)
S1 C15 C20 C19 178.46(15)
